data_7207354
loop_
_publ_author_name
'Yuan, Gang'
'Shao, Kui-Zhan'
'Du, Dong-Ying'
'Wang, Xin-Long'
'Su, Zhong-Min'
'Ma, Jian-Fang'

_publ_section_title
;
 Secondary ligand-directed assembly of metal--organic coordination
 polymers based on a 2-(pyridin-4-yl)-1H-imidazole-4,5-dicarboxylic acid
 ligand: Syntheses, structures and photoluminescent properties
;
_journal_issue 5
_journal_name_full CrystEngComm
_journal_page_first 1865
_journal_paper_doi 10.1039/c1ce06178j
_journal_volume 14
_journal_year 2012
_chemical_formula_moiety 'C30 H18 Cd2 N8 O8'
_chemical_formula_sum 'C30 H18 Cd2 N8 O8'
_chemical_formula_weight 843.32
_chemical_name_systematic ?
_space_group_IT_number 29
_symmetry_cell_setting orthorhombic
_symmetry_space_group_name_Hall 'P 2c -2ac'
_symmetry_space_group_name_H-M 'P c a 21'
_atom_sites_solution_hydrogens geom
_atom_sites_solution_primary direct
_atom_sites_solution_secondary difmap
_audit_creation_method SHELXL-97
_cell_angle_alpha 90
_cell_angle_beta 90
_cell_angle_gamma 90
_cell_formula_units_Z 4
_cell_length_a 13.860(4)
_cell_length_b 15.780(3)
_cell_length_c 13.325(3)
_cell_measurement_reflns_used 1286
_cell_measurement_temperature 293(2)
_cell_measurement_theta_max 24.85
_cell_measurement_theta_min 3.52
_cell_volume 2914.3(12)
_computing_cell_refinement 'Bruker SMART'
_computing_data_collection 'Bruker SMART'
_computing_data_reduction 'Bruker SMART'
_computing_molecular_graphics 'Bruker SHELXTL'
_computing_publication_material 'Bruker SHELXTL'
_computing_structure_refinement 'SHELXL-97 (Sheldrick, 1997)'
_computing_structure_solution 'SHELXS-97 (Sheldrick, 1990)'
_diffrn_ambient_temperature 293(2)
_diffrn_measured_fraction_theta_full 0.948
_diffrn_measured_fraction_theta_max 0.948
_diffrn_measurement_device_type 'Bruker Smart ApexII CCD'
_diffrn_measurement_method 'phi and omega scans'
_diffrn_radiation_monochromator graphite
_diffrn_radiation_source 'fine-focus sealed tube'
_diffrn_radiation_type MoK\a
_diffrn_radiation_wavelength 0.71069
_diffrn_reflns_av_R_equivalents 0.0558
_diffrn_reflns_av_sigmaI/netI 0.0762
_diffrn_reflns_limit_h_max 17
_diffrn_reflns_limit_h_min -15
_diffrn_reflns_limit_k_max 20
_diffrn_reflns_limit_k_min -18
_diffrn_reflns_limit_l_max 17
_diffrn_reflns_limit_l_min -17
_diffrn_reflns_number 17410
_diffrn_reflns_theta_full 28.32
_diffrn_reflns_theta_max 28.32
_diffrn_reflns_theta_min 1.29
_diffrn_standards_decay_% 0
_exptl_absorpt_coefficient_mu 1.528
_exptl_absorpt_correction_T_max 0.730
_exptl_absorpt_correction_T_min 0.624
_exptl_absorpt_correction_type multi-scan
_exptl_absorpt_process_details '(SADABS; Bruker, 2004)'
_exptl_crystal_colour light-yellow
_exptl_crystal_density_diffrn 1.922
_exptl_crystal_density_method 'not measured'
_exptl_crystal_description block
_exptl_crystal_F_000 1656
_exptl_crystal_size_max 0.3
_exptl_crystal_size_mid 0.25
_exptl_crystal_size_min 0.2
_refine_diff_density_max 0.430
_refine_diff_density_min -0.416
_refine_diff_density_rms 0.096
_refine_ls_abs_structure_details 'Flack H D (1983), Acta Cryst. A39, 876-881'
_refine_ls_abs_structure_Flack -0.04(2)
_refine_ls_extinction_method none
_refine_ls_goodness_of_fit_ref 0.964
_refine_ls_hydrogen_treatment mixed
_refine_ls_matrix_type full
_refine_ls_number_parameters 441
_refine_ls_number_reflns 6778
_refine_ls_number_restraints 5
_refine_ls_restrained_S_all 0.964
_refine_ls_R_factor_all 0.0682
_refine_ls_R_factor_gt 0.0406
_refine_ls_shift/su_max 0.001
_refine_ls_shift/su_mean 0.000
_refine_ls_structure_factor_coef Fsqd
_refine_ls_weighting_details 'calc w=1/[\s^2^(Fo^2^)+(0.0151P)^2^+0.0000P] where P=(Fo^2^+2Fc^2^)/3'
_refine_ls_weighting_scheme calc
_refine_ls_wR_factor_gt 0.0545
_refine_ls_wR_factor_ref 0.0616
_reflns_number_gt 5081
_reflns_number_total 6778
_reflns_threshold_expression >2\s(I)
_cod_data_source_file c1ce06178j.txt
_cod_data_source_block 1
_cod_depositor_comments
;
The following automatic conversions were performed:

'_symmetry_cell_setting' value 'Orthorhombic' changed to
'orthorhombic' according to
/home/saulius/struct/CIF-dictionaries/cif_core.dic dictionary named
'cif_core.dic' version 2.4.1 from 2010-06-29.

Automatic conversion script
Id: cif_fix_values 1715 2011-07-08 13:25:40Z adriana 
;
_cod_original_cell_volume 2914.3(18)
_cod_database_code 7207354

loop_
_symmetry_equiv_pos_as_xyz
'x, y, z'
'-x, -y, z+1/2'
'-x+1/2, y, z+1/2'
'x+1/2, -y, z'

loop_
_atom_site_label
_atom_site_type_symbol
_atom_site_fract_x
_atom_site_fract_y
_atom_site_fract_z
_atom_site_U_iso_or_equiv
_atom_site_adp_type
_atom_site_occupancy
_atom_site_symmetry_multiplicity
_atom_site_calc_flag
_atom_site_refinement_flags
Cd1 Cd 0.13148(2) 0.51035(2) 1.07080(4) 0.02745(8) Uani 1 1 d .
Cd2 Cd 0.01745(2) 0.14488(2) 0.82763(4) 0.03487(10) Uani 1 1 d .
C1 C -0.0086(4) 0.3722(4) 1.1587(6) 0.0330(16) Uani 1 1 d .
C2 C 0.0247(3) 0.3387(3) 1.0600(5) 0.0279(12) Uani 1 1 d .
C3 C 0.0080(4) 0.2620(4) 1.0130(5) 0.0272(14) Uani 1 1 d .
C4 C -0.0578(4) 0.1922(4) 1.0385(5) 0.0376(15) Uani 1 1 d .
C5 C 0.0996(3) 0.3378(3) 0.9183(4) 0.0269(13) Uani 1 1 d .
C6 C 0.1490(3) 0.3710(3) 0.8281(5) 0.0258(10) Uani 1 1 d .
C7 C 0.2070(4) 0.3202(3) 0.7680(4) 0.0370(14) Uani 1 1 d .
H7 H 0.2138 0.2627 0.7813 0.044 Uiso 1 1 calc R
C8 C 0.2541(4) 0.3574(3) 0.6881(4) 0.0377(14) Uani 1 1 d .
H8 H 0.2931 0.3230 0.6484 0.045 Uiso 1 1 calc R
C9 C 0.1887(4) 0.4858(3) 0.7196(4) 0.0297(12) Uani 1 1 d .
H9 H 0.1806 0.5425 0.7026 0.036 Uiso 1 1 calc R
C10 C 0.1383(3) 0.4548(3) 0.8019(4) 0.0269(12) Uani 1 1 d .
H10 H 0.0979 0.4902 0.8387 0.032 Uiso 1 1 calc R
C11 C 0.0201(5) 0.3606(4) 0.4890(5) 0.0328(15) Uani 1 1 d .
C12 C -0.0140(3) 0.3228(3) 0.5840(4) 0.0270(12) Uani 1 1 d .
C13 C 0.0085(4) 0.2475(4) 0.6321(5) 0.0278(14) Uani 1 1 d .
C14 C 0.0835(4) 0.1828(4) 0.6089(5) 0.0378(15) Uani 1 1 d .
C15 C -0.0906(3) 0.3186(3) 0.7236(4) 0.0265(12) Uani 1 1 d .
C16 C -0.1455(3) 0.3501(3) 0.8112(4) 0.0263(12) Uani 1 1 d .
C17 C -0.2130(4) 0.3015(3) 0.8628(4) 0.0429(16) Uani 1 1 d .
H17 H -0.2242 0.2455 0.8446 0.051 Uiso 1 1 calc R
C18 C -0.2633(4) 0.3376(3) 0.9415(5) 0.0431(16) Uani 1 1 d .
H18 H -0.3092 0.3045 0.9740 0.052 Uiso 1 1 calc R
C19 C -0.1291(3) 0.4317(3) 0.8479(4) 0.0296(13) Uani 1 1 d .
H19 H -0.0815 0.4653 0.8191 0.036 Uiso 1 1 calc R
C20 C -0.1831(4) 0.4625(3) 0.9263(4) 0.0317(13) Uani 1 1 d .
H20 H -0.1724 0.5178 0.9475 0.038 Uiso 1 1 calc R
C21 C -0.1327(6) 0.0052(6) 0.7437(7) 0.084(4) Uani 1 1 d .
H21 H -0.1676 0.0524 0.7229 0.101 Uiso 1 1 calc R
C22 C -0.1658(6) -0.0777(7) 0.7195(6) 0.085(3) Uani 1 1 d .
H22 H -0.2224 -0.0852 0.6830 0.102 Uiso 1 1 calc R
C23 C -0.1140(7) -0.1453(6) 0.7502(7) 0.099(3) Uani 1 1 d .
H23 H -0.1345 -0.1999 0.7350 0.119 Uiso 1 1 calc R
C24 C -0.0325(5) -0.1331(4) 0.8029(6) 0.076(3) Uani 1 1 d .
H24 H 0.0040 -0.1795 0.8233 0.091 Uiso 1 1 calc R
C25 C -0.0029(4) -0.0529(3) 0.8268(8) 0.0465(13) Uani 1 1 d .
C26 C 0.0857(5) -0.0369(4) 0.8869(5) 0.0439(17) Uani 1 1 d .
C27 C 0.1331(6) -0.1017(4) 0.9402(6) 0.071(2) Uani 1 1 d .
H27 H 0.1081 -0.1564 0.9406 0.085 Uiso 1 1 calc R
C28 C 0.2161(6) -0.0836(6) 0.9913(6) 0.079(3) Uani 1 1 d .
H28 H 0.2481 -0.1262 1.0263 0.095 Uiso 1 1 calc R
C29 C 0.2517(5) -0.0041(5) 0.9911(5) 0.070(2) Uani 1 1 d .
H29 H 0.3095 0.0086 1.0233 0.083 Uiso 1 1 calc R
C30 C 0.2004(4) 0.0571(4) 0.9421(5) 0.0511(17) Uani 1 1 d .
H30 H 0.2223 0.1128 0.9455 0.061 Uiso 1 1 calc R
N1 N 0.0819(3) 0.3870(3) 0.9988(3) 0.0275(10) Uani 1 1 d .
N2 N 0.0581(3) 0.2607(3) 0.9242(3) 0.0282(10) Uani 1 1 d .
N3 N 0.2476(3) 0.4394(3) 0.6638(3) 0.0302(10) Uani 1 1 d .
N4 N -0.0773(3) 0.3682(2) 0.6426(3) 0.0267(10) Uani 1 1 d .
N5 N -0.0426(3) 0.2448(3) 0.7204(3) 0.0283(10) Uani 1 1 d .
N6 N -0.2505(3) 0.4164(3) 0.9738(3) 0.0315(11) Uani 1 1 d .
N7 N -0.0525(3) 0.0151(3) 0.7957(3) 0.0430(13) Uani 1 1 d .
N8 N 0.1199(3) 0.0410(3) 0.8892(4) 0.0376(13) Uani 1 1 d .
O1 O 0.0223(3) 0.4427(3) 1.1849(3) 0.0375(10) Uani 1 1 d .
O2 O -0.0691(3) 0.3287(3) 1.2084(3) 0.0451(11) Uani 1 1 d D
O3 O -0.1065(3) 0.1974(3) 1.1200(3) 0.0492(12) Uani 1 1 d D
O4 O -0.0672(3) 0.1316(2) 0.9796(3) 0.0512(11) Uani 1 1 d .
O5 O -0.0140(3) 0.4283(3) 0.4598(3) 0.0391(11) Uani 1 1 d .
O6 O 0.0848(3) 0.3201(3) 0.4380(3) 0.0501(12) Uani 1 1 d D
O7 O 0.1292(3) 0.1902(3) 0.5275(3) 0.0549(14) Uani 1 1 d D
O8 O 0.1008(3) 0.1290(3) 0.6744(3) 0.0464(11) Uani 1 1 d .
H2 H -0.094(4) 0.263(2) 1.168(4) 0.07(2) Uiso 1 1 d D
H6 H 0.103(4) 0.253(2) 0.481(5) 0.09(2) Uiso 1 1 d D

loop_
_atom_site_aniso_label
_atom_site_aniso_U_11
_atom_site_aniso_U_22
_atom_site_aniso_U_33
_atom_site_aniso_U_23
_atom_site_aniso_U_13
_atom_site_aniso_U_12
Cd1 0.02856(17) 0.02302(18) 0.03078(16) -0.0014(2) 0.0001(2) 0.00102(15)
Cd2 0.0433(2) 0.02424(18) 0.0371(2) 0.0018(2) -0.0036(3) 0.00168(18)
C1 0.023(3) 0.036(4) 0.040(4) 0.001(3) 0.002(3) 0.005(3)
C2 0.022(2) 0.025(3) 0.037(3) 0.006(3) -0.001(3) 0.001(2)
C3 0.025(3) 0.028(3) 0.029(4) 0.006(3) -0.001(2) -0.001(2)
C4 0.037(3) 0.032(3) 0.044(4) 0.002(3) -0.001(3) -0.008(3)
C5 0.023(3) 0.024(3) 0.033(3) 0.003(2) -0.006(2) -0.004(2)
C6 0.021(2) 0.027(3) 0.030(3) -0.002(3) 0.003(3) -0.0054(18)
C7 0.047(4) 0.019(3) 0.045(4) 0.007(3) 0.012(3) 0.006(2)
C8 0.043(3) 0.028(3) 0.042(4) -0.003(3) 0.013(3) 0.007(3)
C9 0.026(3) 0.030(3) 0.033(3) 0.004(3) 0.003(2) -0.001(2)
C10 0.023(3) 0.025(3) 0.032(3) -0.005(2) -0.001(2) -0.002(2)
C11 0.030(3) 0.036(4) 0.033(4) 0.002(3) 0.001(3) 0.001(3)
C12 0.025(3) 0.029(3) 0.027(4) -0.004(3) 0.002(3) 0.004(2)
C13 0.030(3) 0.025(3) 0.029(4) 0.000(3) -0.005(2) 0.010(2)
C14 0.043(4) 0.033(3) 0.038(4) -0.004(3) 0.001(3) 0.007(3)
C15 0.025(3) 0.029(3) 0.026(3) 0.004(2) -0.001(2) -0.006(2)
C16 0.026(2) 0.027(3) 0.027(3) 0.006(2) -0.004(2) 0.006(2)
C17 0.048(4) 0.025(3) 0.056(5) -0.002(3) 0.016(3) 0.000(3)
C18 0.043(4) 0.031(3) 0.055(4) 0.012(3) 0.021(3) -0.001(3)
C19 0.020(3) 0.035(3) 0.033(4) 0.004(2) 0.008(3) -0.002(2)
C20 0.035(3) 0.025(3) 0.035(4) -0.002(3) -0.004(3) -0.003(2)
C21 0.078(7) 0.124(10) 0.051(5) -0.009(6) -0.017(4) -0.043(6)
C22 0.070(6) 0.140(10) 0.044(5) -0.016(6) -0.006(4) -0.050(6)
C23 0.103(8) 0.106(8) 0.087(7) -0.037(6) 0.025(6) -0.071(6)
C24 0.087(5) 0.048(4) 0.094(8) -0.026(4) 0.033(6) -0.037(4)
C25 0.052(3) 0.038(3) 0.050(3) -0.013(4) 0.022(3) -0.013(3)
C26 0.043(4) 0.030(4) 0.059(5) -0.001(3) 0.011(3) 0.004(3)
C27 0.082(6) 0.030(4) 0.101(7) 0.022(4) 0.024(5) 0.019(4)
C28 0.060(6) 0.091(7) 0.087(7) 0.031(5) 0.012(5) 0.039(5)
C29 0.050(5) 0.102(7) 0.056(5) 0.013(5) -0.007(4) 0.028(5)
C30 0.043(4) 0.061(5) 0.050(4) -0.002(3) -0.004(3) 0.000(3)
N1 0.025(2) 0.027(2) 0.030(3) -0.002(2) 0.000(2) -0.0004(19)
N2 0.029(3) 0.026(3) 0.030(3) -0.002(2) 0.000(2) -0.0045(19)
N3 0.033(3) 0.027(3) 0.031(3) 0.000(2) 0.001(2) 0.003(2)
N4 0.026(2) 0.024(2) 0.030(3) 0.003(2) 0.002(2) 0.0022(18)
N5 0.027(2) 0.031(3) 0.026(3) -0.001(2) 0.002(2) 0.0037(19)
N6 0.036(3) 0.025(3) 0.033(3) -0.004(2) 0.009(2) 0.004(2)
N7 0.039(3) 0.052(3) 0.037(3) -0.009(2) 0.001(2) -0.016(2)
N8 0.038(3) 0.034(3) 0.041(3) -0.001(3) 0.002(2) -0.005(2)
O1 0.041(2) 0.036(2) 0.035(3) -0.0089(19) 0.010(2) -0.0092(19)
O2 0.050(3) 0.042(3) 0.043(3) -0.007(2) 0.018(2) -0.010(2)
O3 0.058(3) 0.045(3) 0.045(3) -0.007(2) 0.019(2) -0.020(2)
O4 0.062(3) 0.035(3) 0.056(3) -0.010(2) 0.016(2) -0.025(2)
O5 0.046(3) 0.030(2) 0.041(3) 0.007(2) 0.005(2) 0.0105(19)
O6 0.063(3) 0.048(3) 0.039(3) 0.004(2) 0.020(2) 0.025(2)
O7 0.069(3) 0.051(3) 0.045(3) 0.009(2) 0.019(2) 0.030(2)
O8 0.052(3) 0.044(3) 0.044(3) 0.006(2) 0.005(2) 0.023(2)

loop_
_atom_type_symbol
_atom_type_description
_atom_type_scat_dispersion_real
_atom_type_scat_dispersion_imag
_atom_type_scat_source
C C 0.0033 0.0016 'International Tables Vol C Tables 4.2.6.8 and 6.1.1.4'
H H 0.0000 0.0000 'International Tables Vol C Tables 4.2.6.8 and 6.1.1.4'
N N 0.0061 0.0033 'International Tables Vol C Tables 4.2.6.8 and 6.1.1.4'
O O 0.0106 0.0060 'International Tables Vol C Tables 4.2.6.8 and 6.1.1.4'
Cd Cd -0.8075 1.2024 'International Tables Vol C Tables 4.2.6.8 and 6.1.1.4'

loop_
_geom_angle_atom_site_label_1
_geom_angle_atom_site_label_2
_geom_angle_atom_site_label_3
_geom_angle
_geom_angle_site_symmetry_1
_geom_angle_site_symmetry_3
N4 Cd1 N1 143.10(13) 2_565 .
N4 Cd1 N3 114.39(15) 2_565 3
N1 Cd1 N3 91.72(15) . 3
N4 Cd1 N6 92.66(15) 2_565 4_565
N1 Cd1 N6 113.16(16) . 4_565
N3 Cd1 N6 91.56(14) 3 4_565
N4 Cd1 O1 84.23(14) 2_565 .
N1 Cd1 O1 72.30(15) . .
N3 Cd1 O1 84.51(15) 3 .
N6 Cd1 O1 173.44(14) 4_565 .
N4 Cd1 O5 72.25(14) 2_565 2_565
N1 Cd1 O5 83.14(14) . 2_565
N3 Cd1 O5 173.15(15) 3 2_565
N6 Cd1 O5 86.35(15) 4_565 2_565
O1 Cd1 O5 98.15(11) . 2_565
N5 Cd2 N2 83.74(13) . .
N5 Cd2 N7 110.14(16) . .
N2 Cd2 N7 155.54(16) . .
N5 Cd2 N8 158.75(16) . .
N2 Cd2 N8 102.31(17) . .
N7 Cd2 N8 72.25(19) . .
N5 Cd2 O4 114.76(15) . .
N2 Cd2 O4 73.24(14) . .
N7 Cd2 O4 82.54(14) . .
N8 Cd2 O4 86.45(16) . .
N5 Cd2 O8 73.14(14) . .
N2 Cd2 O8 116.58(15) . .
N7 Cd2 O8 87.24(15) . .
N8 Cd2 O8 86.07(16) . .
O4 Cd2 O8 168.79(12) . .
O1 C1 O2 124.4(7) . .
O1 C1 C2 117.3(6) . .
O2 C1 C2 118.2(6) . .
N1 C2 C3 108.3(6) . .
N1 C2 C1 120.5(5) . .
C3 C2 C1 131.2(5) . .
N2 C3 C2 108.6(5) . .
N2 C3 C4 120.2(5) . .
C2 C3 C4 130.9(6) . .
O4 C4 O3 122.0(5) . .
O4 C4 C3 119.6(6) . .
O3 C4 C3 118.4(6) . .
N1 C5 N2 113.3(5) . .
N1 C5 C6 121.8(4) . .
N2 C5 C6 124.4(5) . .
C10 C6 C7 118.1(5) . .
C10 C6 C5 119.8(5) . .
C7 C6 C5 122.1(5) . .
C8 C7 C6 118.3(5) . .
C8 C7 H7 120.9 . .
C6 C7 H7 120.9 . .
N3 C8 C7 124.5(5) . .
N3 C8 H8 117.8 . .
C7 C8 H8 117.8 . .
N3 C9 C10 124.0(5) . .
N3 C9 H9 118.0 . .
C10 C9 H9 118.0 . .
C6 C10 C9 118.9(5) . .
C6 C10 H10 120.5 . .
C9 C10 H10 120.5 . .
O5 C11 O6 121.9(6) . .
O5 C11 C12 119.9(6) . .
O6 C11 C12 118.2(5) . .
N4 C12 C13 109.1(5) . .
N4 C12 C11 118.8(5) . .
C13 C12 C11 132.1(5) . .
N5 C13 C12 107.9(5) . .
N5 C13 C14 121.1(5) . .
C12 C13 C14 130.4(6) . .
O8 C14 O7 124.8(6) . .
O8 C14 C13 117.2(6) . .
O7 C14 C13 117.7(6) . .
N5 C15 N4 114.2(5) . .
N5 C15 C16 124.9(5) . .
N4 C15 C16 120.6(5) . .
C17 C16 C19 116.4(5) . .
C17 C16 C15 123.4(5) . .
C19 C16 C15 120.2(4) . .
C18 C17 C16 119.1(5) . .
C18 C17 H17 120.4 . .
C16 C17 H17 120.4 . .
N6 C18 C17 124.4(5) . .
N6 C18 H18 117.8 . .
C17 C18 H18 117.8 . .
C20 C19 C16 120.3(5) . .
C20 C19 H19 119.9 . .
C16 C19 H19 119.9 . .
N6 C20 C19 123.1(5) . .
N6 C20 H20 118.5 . .
C19 C20 H20 118.5 . .
N7 C21 C22 120.0(9) . .
N7 C21 H21 120.0 . .
C22 C21 H21 120.0 . .
C23 C22 C21 119.1(9) . .
C23 C22 H22 120.5 . .
C21 C22 H22 120.5 . .
C24 C23 C22 119.5(9) . .
C24 C23 H23 120.2 . .
C22 C23 H23 120.2 . .
C23 C24 C25 120.4(8) . .
C23 C24 H24 119.8 . .
C25 C24 H24 119.8 . .
N7 C25 C24 121.0(7) . .
N7 C25 C26 117.0(5) . .
C24 C25 C26 122.0(7) . .
N8 C26 C27 119.9(6) . .
N8 C26 C25 117.9(6) . .
C27 C26 C25 122.2(6) . .
C28 C27 C26 119.5(7) . .
C28 C27 H27 120.3 . .
C26 C27 H27 120.3 . .
C29 C28 C27 120.1(7) . .
C29 C28 H28 120.0 . .
C27 C28 H28 120.0 . .
C28 C29 C30 118.0(7) . .
C28 C29 H29 121.0 . .
C30 C29 H29 121.0 . .
N8 C30 C29 123.3(7) . .
N8 C30 H30 118.3 . .
C29 C30 H30 118.3 . .
C5 N1 C2 105.0(4) . .
C5 N1 Cd1 140.7(3) . .
C2 N1 Cd1 113.5(4) . .
C5 N2 C3 104.6(4) . .
C5 N2 Cd2 142.0(4) . .
C3 N2 Cd2 111.7(3) . .
C9 N3 C8 116.1(5) . .
C9 N3 Cd1 118.0(3) . 3_554
C8 N3 Cd1 122.5(4) . 3_554
C15 N4 C12 103.9(4) . .
C15 N4 Cd1 141.6(3) . 2_564
C12 N4 Cd1 114.3(3) . 2_564
C15 N5 C13 104.8(4) . .
C15 N5 Cd2 139.4(4) . .
C13 N5 Cd2 111.7(3) . .
C18 N6 C20 116.6(5) . .
C18 N6 Cd1 122.5(4) . 4_465
C20 N6 Cd1 118.1(3) . 4_465
C21 N7 C25 120.0(7) . .
C21 N7 Cd2 123.8(6) . .
C25 N7 Cd2 116.0(4) . .
C26 N8 C30 119.2(6) . .
C26 N8 Cd2 115.5(4) . .
C30 N8 Cd2 124.1(4) . .
C1 O1 Cd1 116.0(4) . .
C1 O2 H2 114(3) . .
C4 O3 H2 115(3) . .
C4 O4 Cd2 115.1(4) . .
C11 O5 Cd1 114.5(4) . 2_564
C11 O6 H6 109(3) . .
C14 O7 H6 111(3) . .
C14 O8 Cd2 116.2(4) . .

loop_
_geom_bond_atom_site_label_1
_geom_bond_atom_site_label_2
_geom_bond_distance
_geom_bond_site_symmetry_2
Cd1 N4 2.270(4) 2_565
Cd1 N1 2.277(4) .
Cd1 N3 2.365(4) 3
Cd1 N6 2.384(4) 4_565
Cd1 O1 2.396(4) .
Cd1 O5 2.404(4) 2_565
Cd2 N5 2.285(4) .
Cd2 N2 2.306(4) .
Cd2 N7 2.306(5) .
Cd2 N8 2.318(5) .
Cd2 O4 2.349(4) .
Cd2 O8 2.360(4) .
C1 O1 1.242(7) .
C1 O2 1.270(7) .
C1 C2 1.491(9) .
C2 N1 1.369(6) .
C2 C3 1.382(8) .
C3 N2 1.372(7) .
C3 C4 1.470(7) .
C4 O4 1.245(6) .
C4 O3 1.280(6) .
C5 N1 1.346(7) .
C5 N2 1.348(6) .
C5 C6 1.479(7) .
C6 C10 1.376(6) .
C6 C7 1.389(7) .
C7 C8 1.381(7) .
C7 H7 0.9300 .
C8 N3 1.338(6) .
C8 H8 0.9300 .
C9 N3 1.325(6) .
C9 C10 1.390(7) .
C9 H9 0.9300 .
C10 H10 0.9300 .
C11 O5 1.231(7) .
C11 O6 1.294(7) .
C11 C12 1.477(8) .
C12 N4 1.375(6) .
C12 C13 1.386(8) .
C13 N5 1.373(7) .
C13 C14 1.489(7) .
C14 O8 1.240(7) .
C14 O7 1.261(6) .
C15 N5 1.343(6) .
C15 N4 1.345(6) .
C15 C16 1.479(7) .
C16 C17 1.391(6) .
C16 C19 1.395(7) .
C17 C18 1.382(7) .
C17 H17 0.9300 .
C18 N6 1.327(6) .
C18 H18 0.9300 .
C19 C20 1.374(7) .
C19 H19 0.9300 .
C20 N6 1.343(7) .
C20 H20 0.9300 .
C21 N7 1.318(8) .
C21 C22 1.424(11) .
C21 H21 0.9300 .
C22 C23 1.349(11) .
C22 H22 0.9300 .
C23 C24 1.344(10) .
C23 H23 0.9300 .
C24 C25 1.369(7) .
C24 H24 0.9300 .
C25 N7 1.340(7) .
C25 C26 1.487(10) .
C26 N8 1.318(8) .
C26 C27 1.408(9) .
C27 C28 1.368(10) .
C27 H27 0.9300 .
C28 C29 1.348(9) .
C28 H28 0.9300 .
C29 C30 1.366(8) .
C29 H29 0.9300 .
C30 N8 1.344(7) .
C30 H30 0.9300 .
N3 Cd1 2.365(4) 3_554
N4 Cd1 2.270(4) 2_564
N6 Cd1 2.384(4) 4_465
O2 H2 1.222(15) .
O3 H2 1.224(15) .
O5 Cd1 2.404(4) 2_564
O6 H6 1.224(15) .
O7 H6 1.229(15) .

loop_
_geom_torsion_atom_site_label_1
_geom_torsion_atom_site_label_2
_geom_torsion_atom_site_label_3
_geom_torsion_atom_site_label_4
_geom_torsion
_geom_torsion_site_symmetry_1
_geom_torsion_site_symmetry_4
O1 C1 C2 N1 -4.2(8) . .
O2 C1 C2 N1 173.2(5) . .
O1 C1 C2 C3 176.0(6) . .
O2 C1 C2 C3 -6.6(9) . .
N1 C2 C3 N2 2.5(6) . .
C1 C2 C3 N2 -177.7(5) . .
N1 C2 C3 C4 -170.8(5) . .
C1 C2 C3 C4 9.0(10) . .
N2 C3 C4 O4 0.7(8) . .
C2 C3 C4 O4 173.4(6) . .
N2 C3 C4 O3 -177.0(5) . .
C2 C3 C4 O3 -4.3(9) . .
N1 C5 C6 C10 -30.8(7) . .
N2 C5 C6 C10 140.9(5) . .
N1 C5 C6 C7 149.1(5) . .
N2 C5 C6 C7 -39.3(8) . .
C10 C6 C7 C8 3.0(8) . .
C5 C6 C7 C8 -176.9(5) . .
C6 C7 C8 N3 -0.4(9) . .
C7 C6 C10 C9 -2.7(7) . .
C5 C6 C10 C9 177.1(4) . .
N3 C9 C10 C6 -0.2(8) . .
O5 C11 C12 N4 -5.8(9) . .
O6 C11 C12 N4 175.2(5) . .
O5 C11 C12 C13 177.3(6) . .
O6 C11 C12 C13 -1.8(10) . .
N4 C12 C13 N5 1.2(6) . .
C11 C12 C13 N5 178.4(6) . .
N4 C12 C13 C14 -169.6(5) . .
C11 C12 C13 C14 7.6(10) . .
N5 C13 C14 O8 -3.1(8) . .
C12 C13 C14 O8 166.7(6) . .
N5 C13 C14 O7 -178.4(5) . .
C12 C13 C14 O7 -8.6(9) . .
N5 C15 C16 C17 -49.6(7) . .
N4 C15 C16 C17 137.4(5) . .
N5 C15 C16 C19 128.7(5) . .
N4 C15 C16 C19 -44.3(7) . .
C19 C16 C17 C18 4.0(8) . .
C15 C16 C17 C18 -177.6(5) . .
C16 C17 C18 N6 -1.5(9) . .
C17 C16 C19 C20 -4.5(7) . .
C15 C16 C19 C20 177.0(5) . .
C16 C19 C20 N6 2.5(8) . .
N7 C21 C22 C23 -0.2(13) . .
C21 C22 C23 C24 0.1(14) . .
C22 C23 C24 C25 1.0(13) . .
C23 C24 C25 N7 -2.2(12) . .
C23 C24 C25 C26 178.7(8) . .
N7 C25 C26 N8 -12.9(10) . .
C24 C25 C26 N8 166.3(7) . .
N7 C25 C26 C27 167.2(7) . .
C24 C25 C26 C27 -13.6(11) . .
N8 C26 C27 C28 -2.1(10) . .
C25 C26 C27 C28 177.8(7) . .
C26 C27 C28 C29 0.5(12) . .
C27 C28 C29 C30 2.6(12) . .
C28 C29 C30 N8 -4.3(11) . .
N2 C5 N1 C2 -0.5(6) . .
C6 C5 N1 C2 172.0(4) . .
N2 C5 N1 Cd1 168.2(4) . .
C6 C5 N1 Cd1 -19.3(8) . .
C3 C2 N1 C5 -1.2(6) . .
C1 C2 N1 C5 178.9(5) . .
C3 C2 N1 Cd1 -173.5(3) . .
C1 C2 N1 Cd1 6.7(6) . .
N4 Cd1 N1 C5 134.0(5) 2_565 .
N3 Cd1 N1 C5 -89.3(5) 3 .
N6 Cd1 N1 C5 3.2(6) 4_565 .
O1 Cd1 N1 C5 -172.9(6) . .
O5 Cd1 N1 C5 86.2(5) 2_565 .
N4 Cd1 N1 C2 -57.9(5) 2_565 .
N3 Cd1 N1 C2 78.9(3) 3 .
N6 Cd1 N1 C2 171.3(3) 4_565 .
O1 Cd1 N1 C2 -4.8(3) . .
O5 Cd1 N1 C2 -105.7(4) 2_565 .
N1 C5 N2 C3 2.0(6) . .
C6 C5 N2 C3 -170.3(5) . .
N1 C5 N2 Cd2 164.4(4) . .
C6 C5 N2 Cd2 -7.9(9) . .
C2 C3 N2 C5 -2.7(6) . .
C4 C3 N2 C5 171.5(5) . .
C2 C3 N2 Cd2 -171.1(3) . .
C4 C3 N2 Cd2 3.1(6) . .
N5 Cd2 N2 C5 -47.0(6) . .
N7 Cd2 N2 C5 -173.5(5) . .
N8 Cd2 N2 C5 112.4(6) . .
O4 Cd2 N2 C5 -165.2(6) . .
O8 Cd2 N2 C5 20.6(6) . .
N5 Cd2 N2 C3 114.7(3) . .
N7 Cd2 N2 C3 -11.9(6) . .
N8 Cd2 N2 C3 -86.0(4) . .
O4 Cd2 N2 C3 -3.6(3) . .
O8 Cd2 N2 C3 -177.7(3) . .
C10 C9 N3 C8 2.7(7) . .
C10 C9 N3 Cd1 -157.0(4) . 3_554
C7 C8 N3 C9 -2.5(8) . .
C7 C8 N3 Cd1 156.3(5) . 3_554
N5 C15 N4 C12 -1.3(6) . .
C16 C15 N4 C12 172.4(4) . .
N5 C15 N4 Cd1 172.2(4) . 2_564
C16 C15 N4 Cd1 -14.1(8) . 2_564
C13 C12 N4 C15 0.0(6) . .
C11 C12 N4 C15 -177.7(5) . .
C13 C12 N4 Cd1 -175.6(3) . 2_564
C11 C12 N4 Cd1 6.8(6) . 2_564
N4 C15 N5 C13 2.0(6) . .
C16 C15 N5 C13 -171.4(5) . .
N4 C15 N5 Cd2 155.7(4) . .
C16 C15 N5 Cd2 -17.6(8) . .
C12 C13 N5 C15 -1.9(6) . .
C14 C13 N5 C15 170.0(5) . .
C12 C13 N5 Cd2 -163.8(3) . .
C14 C13 N5 Cd2 8.0(6) . .
N2 Cd2 N5 C15 -39.1(5) . .
N7 Cd2 N5 C15 120.1(5) . .
N8 Cd2 N5 C15 -147.2(5) . .
O4 Cd2 N5 C15 29.2(5) . .
O8 Cd2 N5 C15 -159.3(5) . .
N2 Cd2 N5 C13 113.5(4) . .
N7 Cd2 N5 C13 -87.3(4) . .
N8 Cd2 N5 C13 5.4(7) . .
O4 Cd2 N5 C13 -178.2(3) . .
O8 Cd2 N5 C13 -6.7(3) . .
C17 C18 N6 C20 -0.7(9) . .
C17 C18 N6 Cd1 159.9(5) . 4_465
C19 C20 N6 C18 0.2(8) . .
C19 C20 N6 Cd1 -161.3(4) . 4_465
C22 C21 N7 C25 -0.9(12) . .
C22 C21 N7 Cd2 174.0(6) . .
C24 C25 N7 C21 2.1(11) . .
C26 C25 N7 C21 -178.7(7) . .
C24 C25 N7 Cd2 -173.3(6) . .
C26 C25 N7 Cd2 5.9(9) . .
N5 Cd2 N7 C21 -17.2(6) . .
N2 Cd2 N7 C21 104.5(6) . .
N8 Cd2 N7 C21 -174.8(6) . .
O4 Cd2 N7 C21 96.5(6) . .
O8 Cd2 N7 C21 -88.1(6) . .
N5 Cd2 N7 C25 157.9(5) . .
N2 Cd2 N7 C25 -80.4(6) . .
N8 Cd2 N7 C25 0.3(5) . .
O4 Cd2 N7 C25 -88.4(5) . .
O8 Cd2 N7 C25 87.0(5) . .
C27 C26 N8 C30 0.5(9) . .
C25 C26 N8 C30 -179.4(6) . .
C27 C26 N8 Cd2 -167.2(5) . .
C25 C26 N8 Cd2 12.8(7) . .
C29 C30 N8 C26 2.7(10) . .
C29 C30 N8 Cd2 169.4(5) . .
N5 Cd2 N8 C26 -107.2(5) . .
N2 Cd2 N8 C26 148.1(4) . .
N7 Cd2 N8 C26 -7.2(4) . .
O4 Cd2 N8 C26 76.1(4) . .
O8 Cd2 N8 C26 -95.5(4) . .
N5 Cd2 N8 C30 85.7(7) . .
N2 Cd2 N8 C30 -19.0(5) . .
N7 Cd2 N8 C30 -174.3(5) . .
O4 Cd2 N8 C30 -91.0(5) . .
O8 Cd2 N8 C30 97.4(5) . .
O2 C1 O1 Cd1 -177.8(5) . .
C2 C1 O1 Cd1 -0.6(7) . .
N4 Cd1 O1 C1 154.1(4) 2_565 .
N1 Cd1 O1 C1 3.0(4) . .
N3 Cd1 O1 C1 -90.6(4) 3 .
N6 Cd1 O1 C1 -144.0(12) 4_565 .
O5 Cd1 O1 C1 83.0(4) 2_565 .
O3 C4 O4 Cd2 173.5(4) . .
C3 C4 O4 Cd2 -4.1(7) . .
N5 Cd2 O4 C4 -70.5(4) . .
N2 Cd2 O4 C4 4.2(4) . .
N7 Cd2 O4 C4 -179.2(4) . .
N8 Cd2 O4 C4 108.2(4) . .
O8 Cd2 O4 C4 156.4(7) . .
O6 C11 O5 Cd1 -179.4(5) . 2_564
C12 C11 O5 Cd1 1.6(7) . 2_564
O7 C14 O8 Cd2 171.3(5) . .
C13 C14 O8 Cd2 -3.6(7) . .
N5 Cd2 O8 C14 5.8(4) . .
N2 Cd2 O8 C14 -68.0(5) . .
N7 Cd2 O8 C14 117.8(4) . .
N8 Cd2 O8 C14 -169.8(5) . .
O4 Cd2 O8 C14 142.0(7) . .
